data_7219595
loop_
_publ_author_name
'Sankararaman, Sethuraman'
'V, Ramkumar'
'Dasgupta, Ayan'

_publ_section_title
;
 Catalytic asymmetric hydrogenation using [2.2]paracyclophane based chiral
 1,2,3-triazol-5-ylidene-Pd complex under ambient conditions and 1
 atmosphere of H2
;
_journal_name_full 'RSC Adv.'
_journal_paper_doi 10.1039/C5RA03021H
_journal_year 2015
_chemical_formula_sum 'C28 H28 Cl2 N4 Pd'
_chemical_formula_weight 597.84
_chemical_name_systematic
;
 ?
;
_space_group_crystal_system orthorhombic
_space_group_IT_number 19
_space_group_name_Hall 'P 2ac 2ab'
_space_group_name_H-M_alt 'P 21 21 21'
_symmetry_space_group_name_Hall 'P 2ac 2ab'
_symmetry_space_group_name_H-M 'P 21 21 21'
_atom_sites_solution_hydrogens geom
_audit_creation_method SHELXL-2013
_audit_update_record
;
2014-04-28 deposited with the CCDC.
2015-02-17 downloaded from the CCDC.
;
_cell_angle_alpha 90
_cell_angle_beta 90
_cell_angle_gamma 90
_cell_formula_units_Z 4
_cell_length_a 7.6305(2)
_cell_length_b 15.1575(3)
_cell_length_c 22.3524(5)
_cell_measurement_temperature 296(2)
_cell_volume 2585.26(10)
_computing_structure_refinement 'SHELXL-2013 (Sheldrick, 2013)'
_diffrn_ambient_temperature 296(2)
_diffrn_measured_fraction_theta_full 0.971
_diffrn_measured_fraction_theta_max 1.000
_diffrn_radiation_type MoK\a
_diffrn_radiation_wavelength 0.71073
_diffrn_reflns_av_R_equivalents 0.0152
_diffrn_reflns_av_unetI/netI 0.0200
_diffrn_reflns_Laue_measured_fraction_full 0.971
_diffrn_reflns_Laue_measured_fraction_max 1.000
_diffrn_reflns_limit_h_max 9
_diffrn_reflns_limit_h_min -9
_diffrn_reflns_limit_k_max 17
_diffrn_reflns_limit_k_min -18
_diffrn_reflns_limit_l_max 26
_diffrn_reflns_limit_l_min -13
_diffrn_reflns_number 12095
_diffrn_reflns_point_group_measured_fraction_full 0.954
_diffrn_reflns_point_group_measured_fraction_max 0.983
_diffrn_reflns_theta_full 25.242
_diffrn_reflns_theta_max 24.996
_diffrn_reflns_theta_min 1.623
_exptl_absorpt_coefficient_mu 0.949
_exptl_crystal_density_diffrn 1.536
_exptl_crystal_F_000 1216
_exptl_crystal_size_max 0.250
_exptl_crystal_size_mid 0.200
_exptl_crystal_size_min 0.150
_refine_diff_density_max 0.186
_refine_diff_density_min -0.219
_refine_diff_density_rms 0.040
_refine_ls_abs_structure_details
;
 Flack x determined using 1789 quotients [(I+)-(I-)]/[(I+)+(I-)]
 (Parsons and Flack (2004), Acta Cryst. A60, s61).
;
_refine_ls_abs_structure_Flack -0.008(8)
_refine_ls_extinction_method none
_refine_ls_goodness_of_fit_ref 1.059
_refine_ls_hydrogen_treatment constr
_refine_ls_matrix_type full
_refine_ls_number_parameters 318
_refine_ls_number_reflns 4465
_refine_ls_number_restraints 0
_refine_ls_restrained_S_all 1.059
_refine_ls_R_factor_all 0.0194
_refine_ls_R_factor_gt 0.0182
_refine_ls_shift/su_max 0.063
_refine_ls_shift/su_mean 0.001
_refine_ls_structure_factor_coef Fsqd
_refine_ls_weighting_details 'w=1/[\s^2^(Fo^2^)+(0.0161P)^2^+0.9707P] where P=(Fo^2^+2Fc^2^)/3'
_refine_ls_weighting_scheme calc
_refine_ls_wR_factor_gt 0.0428
_refine_ls_wR_factor_ref 0.0435
_reflns_Friedel_coverage 0.715
_reflns_Friedel_fraction_full 0.932
_reflns_Friedel_fraction_max 0.961
_reflns_number_gt 4329
_reflns_number_total 4465
_reflns_threshold_expression 'I > 2\s(I)'
_cod_data_source_file c5ra03021h2.cif
_cod_data_source_block acn
_cod_database_code 7219595
_shelx_space_group_comment
;
The symmetry employed for this shelxl refinement is uniquely defined
by the following loop, which should always be used as a source of
symmetry information in preference to the above space-group names.
They are only intended as comments.
;
_shelx_estimated_absorpt_t_min 0.797
_shelx_estimated_absorpt_t_max 0.871
_shelxl_version_number 2013-4

loop_
_space_group_symop_operation_xyz
'x, y, z'
'-x+1/2, -y, z+1/2'
'-x, y+1/2, -z+1/2'
'x+1/2, -y+1/2, -z'

loop_
_atom_site_label
_atom_site_type_symbol
_atom_site_fract_x
_atom_site_fract_y
_atom_site_fract_z
_atom_site_U_iso_or_equiv
_atom_site_adp_type
_atom_site_occupancy
_atom_site_site_symmetry_order
_atom_site_calc_flag
_atom_site_refinement_flags_posn
_atom_site_refinement_flags_adp
C1 C 0.4121(4) 0.57168(19) 0.87990(14) 0.0303(7) Uani 1 1 d . .
C2 C 0.4969(4) 0.5306(2) 0.72401(14) 0.0323(7) Uani 1 1 d . .
H2A H 0.5097 0.4685 0.7144 0.039 Uiso 1 1 calc R U
H2B H 0.6106 0.5583 0.7190 0.039 Uiso 1 1 calc R U
C3 C 0.3701(4) 0.57157(17) 0.68064(14) 0.0274(6) Uani 1 1 d . .
C4 C 0.2671(4) 0.64258(19) 0.69844(15) 0.0319(7) Uani 1 1 d . .
H4 H 0.2670 0.6598 0.7384 0.038 Uiso 1 1 calc R U
C5 C 0.1647(4) 0.6882(2) 0.65755(15) 0.0394(7) Uani 1 1 d . .
C6 C 0.1337(5) 0.6491(2) 0.60288(16) 0.0457(9) Uani 1 1 d . .
H6 H 0.0448 0.6700 0.5782 0.055 Uiso 1 1 calc R U
C7 C 0.2360(5) 0.5786(3) 0.58507(16) 0.0451(9) Uani 1 1 d . .
H7 H 0.2146 0.5524 0.5482 0.054 Uiso 1 1 calc R U
C8 C 0.3698(5) 0.54589(19) 0.62070(14) 0.0330(7) Uani 1 1 d . .
C9 C 0.1216(5) 0.7844(2) 0.6694(2) 0.0604(12) Uani 1 1 d . .
H9A H 0.1074 0.7929 0.7121 0.072 Uiso 1 1 calc R U
H9B H 0.0107 0.7984 0.6504 0.072 Uiso 1 1 calc R U
C10 C 0.2625(6) 0.8490(3) 0.6463(3) 0.0760(15) Uani 1 1 d . .
H10A H 0.2105 0.8866 0.6160 0.091 Uiso 1 1 calc R U
H10B H 0.2993 0.8865 0.6791 0.091 Uiso 1 1 calc R U
C11 C 0.4223(5) 0.8047(2) 0.62007(18) 0.0456(9) Uani 1 1 d . .
C12 C 0.4244(5) 0.7773(3) 0.56082(18) 0.0498(10) Uani 1 1 d . .
H12 H 0.3569 0.8071 0.5327 0.060 Uiso 1 1 calc R U
C13 C 0.5247(5) 0.7069(3) 0.54328(17) 0.0510(9) Uani 1 1 d . .
H13 H 0.5223 0.6887 0.5036 0.061 Uiso 1 1 calc R U
C14 C 0.6303(5) 0.6623(2) 0.58414(18) 0.0469(9) Uani 1 1 d . .
C15 C 0.6573(5) 0.7031(2) 0.63853(16) 0.0453(8) Uani 1 1 d . .
H15 H 0.7469 0.6834 0.6633 0.054 Uiso 1 1 calc R U
C16 C 0.5544(5) 0.7724(2) 0.65673(18) 0.0452(9) Uani 1 1 d . .
H16 H 0.5733 0.7979 0.6940 0.054 Uiso 1 1 calc R U
C17 C 0.6760(6) 0.5665(3) 0.5753(2) 0.0710(14) Uani 1 1 d . .
H17A H 0.7782 0.5527 0.5994 0.085 Uiso 1 1 calc R U
H17B H 0.7075 0.5573 0.5337 0.085 Uiso 1 1 calc R U
C18 C 0.5275(5) 0.5018(2) 0.59181(16) 0.0449(9) Uani 1 1 d . .
H18A H 0.4893 0.4715 0.5558 0.054 Uiso 1 1 calc R U
H18B H 0.5735 0.4577 0.6191 0.054 Uiso 1 1 calc R U
C19 C 0.4997(4) 0.59675(18) 0.82887(13) 0.0286(7) Uani 1 1 d . .
C20 C 0.8989(4) 0.8675(2) 0.80104(14) 0.0355(8) Uani 1 1 d . .
C21 C 1.0183(5) 0.9418(2) 0.79913(19) 0.0484(10) Uani 1 1 d . .
H21A H 0.9860 0.9838 0.8294 0.073 Uiso 1 1 calc R U
H21B H 1.0122 0.9693 0.7605 0.073 Uiso 1 1 calc R U
H21C H 1.1357 0.9216 0.8063 0.073 Uiso 1 1 calc R U
C22 C 0.4310(5) 0.6052(2) 0.94155(15) 0.0384(8) Uani 1 1 d . .
C23 C 0.5977(6) 0.6108(3) 0.96546(17) 0.0540(11) Uani 1 1 d . .
H23 H 0.6923 0.5897 0.9435 0.065 Uiso 1 1 calc R U
C24 C 0.6266(9) 0.6468(3) 1.0212(2) 0.0728(15) Uani 1 1 d . .
H24 H 0.7399 0.6512 1.0362 0.087 Uiso 1 1 calc R U
C25 C 0.4890(10) 0.6759(3) 1.0540(2) 0.0822(18) Uani 1 1 d . .
H25 H 0.5085 0.7004 1.0916 0.099 Uiso 1 1 calc R U
C26 C 0.3200(9) 0.6694(3) 1.0323(2) 0.0755(17) Uani 1 1 d . .
H26 H 0.2262 0.6884 1.0556 0.091 Uiso 1 1 calc R U
C27 C 0.2895(6) 0.6340(2) 0.97454(19) 0.0591(12) Uani 1 1 d . .
H27 H 0.1764 0.6302 0.9592 0.071 Uiso 1 1 calc R U
C28 C 0.1889(5) 0.4502(2) 0.90043(17) 0.0493(10) Uani 1 1 d . .
H28A H 0.0738 0.4757 0.8988 0.074 Uiso 1 1 calc R U
H28B H 0.2294 0.4496 0.9411 0.074 Uiso 1 1 calc R U
H28C H 0.1847 0.3909 0.8854 0.074 Uiso 1 1 calc R U
Cl1 Cl 0.40939(12) 0.78774(5) 0.82575(5) 0.0507(2) Uani 1 1 d . .
Cl2 Cl 0.89022(12) 0.60536(6) 0.81340(6) 0.0620(3) Uani 1 1 d . .
N1 N 0.3091(3) 0.50268(16) 0.86380(12) 0.0317(6) Uani 1 1 d . .
N2 N 0.3251(4) 0.48138(15) 0.80699(12) 0.0333(6) Uani 1 1 d . .
N3 N 0.4437(3) 0.53881(15) 0.78678(11) 0.0276(6) Uani 1 1 d . .
N4 N 0.8096(4) 0.80871(19) 0.80381(12) 0.0419(7) Uani 1 1 d . .
Pd1 Pd 0.65273(3) 0.69826(2) 0.81645(2) 0.03011(7) Uani 1 1 d . .

loop_
_atom_site_aniso_label
_atom_site_aniso_U_11
_atom_site_aniso_U_22
_atom_site_aniso_U_33
_atom_site_aniso_U_23
_atom_site_aniso_U_13
_atom_site_aniso_U_12
C1 0.0354(17) 0.0227(15) 0.0327(18) 0.0013(13) 0.0001(14) -0.0020(13)
C2 0.0381(19) 0.0275(15) 0.0311(17) -0.0023(13) 0.0010(15) 0.0032(14)
C3 0.0287(15) 0.0241(13) 0.0296(15) 0.0022(13) 0.0004(17) -0.0059(12)
C4 0.0304(16) 0.0311(16) 0.034(2) 0.0006(13) 0.0048(14) -0.0033(13)
C5 0.0253(15) 0.0446(18) 0.0483(19) 0.0126(16) 0.0031(16) -0.0006(17)
C6 0.0284(18) 0.062(2) 0.047(2) 0.0213(18) -0.0057(18) -0.0043(18)
C7 0.047(2) 0.061(2) 0.0275(19) 0.0040(17) -0.0067(17) -0.016(2)
C8 0.0385(19) 0.0299(15) 0.0307(16) 0.0025(13) 0.0026(16) -0.0059(15)
C9 0.043(2) 0.050(2) 0.088(3) 0.016(2) 0.014(2) 0.0202(18)
C10 0.066(3) 0.041(2) 0.121(5) -0.005(3) 0.024(3) 0.006(2)
C11 0.0428(19) 0.0301(17) 0.064(2) 0.0078(19) 0.0038(18) -0.0039(17)
C12 0.040(2) 0.054(2) 0.056(3) 0.027(2) -0.0031(19) -0.0008(18)
C13 0.052(2) 0.062(2) 0.039(2) 0.009(2) 0.0113(18) -0.009(2)
C14 0.032(2) 0.049(2) 0.059(2) 0.0117(18) 0.018(2) -0.0019(17)
C15 0.0291(16) 0.0478(19) 0.059(2) 0.0231(19) -0.0082(18) -0.012(2)
C16 0.048(2) 0.040(2) 0.047(2) 0.0025(16) -0.0016(19) -0.0184(18)
C17 0.059(3) 0.053(2) 0.101(4) 0.004(2) 0.035(3) 0.009(2)
C18 0.063(3) 0.0411(19) 0.030(2) -0.0051(15) 0.0074(19) 0.0034(19)
C19 0.0362(16) 0.0221(14) 0.0275(18) -0.0001(12) 0.0003(14) 0.0004(13)
C20 0.0364(18) 0.0347(17) 0.0354(19) 0.0021(14) -0.0002(15) -0.0036(15)
C21 0.0372(19) 0.0319(17) 0.076(3) 0.0014(17) 0.003(2) -0.0074(15)
C22 0.061(2) 0.0264(16) 0.0282(18) 0.0023(14) 0.0081(17) -0.0048(16)
C23 0.073(3) 0.051(2) 0.038(2) -0.0012(18) -0.007(2) 0.000(2)
C24 0.109(4) 0.068(3) 0.041(2) 0.002(2) -0.020(3) -0.013(3)
C25 0.151(6) 0.061(3) 0.034(2) -0.003(2) 0.002(3) -0.030(3)
C26 0.126(5) 0.054(3) 0.047(3) -0.010(2) 0.043(3) -0.001(3)
C27 0.082(3) 0.043(2) 0.052(3) -0.0036(18) 0.025(2) -0.004(2)
C28 0.057(3) 0.043(2) 0.048(2) 0.0025(17) 0.015(2) -0.0183(18)
Cl1 0.0550(5) 0.0290(4) 0.0681(7) -0.0058(4) 0.0019(5) 0.0041(4)
Cl2 0.0430(5) 0.0537(5) 0.0893(8) -0.0068(6) 0.0067(6) 0.0062(4)
N1 0.0349(16) 0.0286(13) 0.0317(15) 0.0031(11) 0.0023(13) -0.0040(11)
N2 0.0395(15) 0.0260(12) 0.0342(16) -0.0001(11) -0.0023(14) -0.0072(11)
N3 0.0342(15) 0.0223(12) 0.0263(14) 0.0018(10) -0.0012(12) 0.0004(11)
N4 0.0482(17) 0.0388(15) 0.0388(17) 0.0028(14) 0.0012(13) -0.0138(15)
Pd1 0.03724(12) 0.02550(11) 0.02760(11) -0.00122(10) 0.00130(12) -0.00725(11)

loop_
_atom_type_symbol
_atom_type_description
_atom_type_scat_dispersion_real
_atom_type_scat_dispersion_imag
_atom_type_scat_source
C C 0.0033 0.0016 'International Tables Vol C Tables 4.2.6.8 and 6.1.1.4'
H H 0.0000 0.0000 'International Tables Vol C Tables 4.2.6.8 and 6.1.1.4'
N N 0.0061 0.0033 'International Tables Vol C Tables 4.2.6.8 and 6.1.1.4'
Cl Cl 0.1484 0.1585 'International Tables Vol C Tables 4.2.6.8 and 6.1.1.4'
Pd Pd -0.9988 1.0072 'International Tables Vol C Tables 4.2.6.8 and 6.1.1.4'

loop_
_geom_angle_atom_site_label_1
_geom_angle_atom_site_label_2
_geom_angle_atom_site_label_3
_geom_angle
N1 C1 C19 105.9(3)
N1 C1 C22 124.7(3)
C19 C1 C22 129.2(3)
N3 C2 C3 113.8(3)
N3 C2 H2A 108.8
C3 C2 H2A 108.8
N3 C2 H2B 108.8
C3 C2 H2B 108.8
H2A C2 H2B 107.7
C8 C3 C4 119.3(3)
C8 C3 C2 120.3(3)
C4 C3 C2 119.9(3)
C5 C4 C3 121.0(3)
C5 C4 H4 119.5
C3 C4 H4 119.5
C6 C5 C4 117.8(3)
C6 C5 C9 122.0(3)
C4 C5 C9 119.1(3)
C5 C6 C7 119.4(3)
C5 C6 H6 120.3
C7 C6 H6 120.3
C6 C7 C8 121.8(3)
C6 C7 H7 119.1
C8 C7 H7 119.1
C3 C8 C7 116.9(3)
C3 C8 C18 122.0(3)
C7 C8 C18 119.7(3)
C5 C9 C10 113.6(3)
C5 C9 H9A 108.9
C10 C9 H9A 108.9
C5 C9 H9B 108.9
C10 C9 H9B 108.9
H9A C9 H9B 107.7
C11 C10 C9 114.2(3)
C11 C10 H10A 108.7
C9 C10 H10A 108.7
C11 C10 H10B 108.7
C9 C10 H10B 108.7
H10A C10 H10B 107.6
C12 C11 C16 116.7(4)
C12 C11 C10 120.8(4)
C16 C11 C10 120.9(4)
C13 C12 C11 120.8(4)
C13 C12 H12 119.6
C11 C12 H12 119.6
C12 C13 C14 120.9(4)
C12 C13 H13 119.6
C14 C13 H13 119.6
C15 C14 C13 116.5(4)
C15 C14 C17 120.9(4)
C13 C14 C17 121.1(4)
C16 C15 C14 121.2(3)
C16 C15 H15 119.4
C14 C15 H15 119.4
C15 C16 C11 120.7(4)
C15 C16 H16 119.7
C11 C16 H16 119.7
C14 C17 C18 114.3(3)
C14 C17 H17A 108.7
C18 C17 H17A 108.7
C14 C17 H17B 108.7
C18 C17 H17B 108.7
H17A C17 H17B 107.6
C8 C18 C17 113.8(3)
C8 C18 H18A 108.8
C17 C18 H18A 108.8
C8 C18 H18B 108.8
C17 C18 H18B 108.8
H18A C18 H18B 107.7
N3 C19 C1 104.1(3)
N3 C19 Pd1 126.9(2)
C1 C19 Pd1 128.8(2)
N4 C20 C21 177.9(4)
C20 C21 H21A 109.5
C20 C21 H21B 109.5
H21A C21 H21B 109.5
C20 C21 H21C 109.5
H21A C21 H21C 109.5
H21B C21 H21C 109.5
C27 C22 C23 119.6(4)
C27 C22 C1 122.1(4)
C23 C22 C1 118.2(3)
C24 C23 C22 121.4(5)
C24 C23 H23 119.3
C22 C23 H23 119.3
C25 C24 C23 119.6(6)
C25 C24 H24 120.2
C23 C24 H24 120.2
C24 C25 C26 120.7(4)
C24 C25 H25 119.7
C26 C25 H25 119.7
C25 C26 C27 120.0(5)
C25 C26 H26 120.0
C27 C26 H26 120.0
C22 C27 C26 118.6(5)
C22 C27 H27 120.7
C26 C27 H27 120.7
N1 C28 H28A 109.5
N1 C28 H28B 109.5
H28A C28 H28B 109.5
N1 C28 H28C 109.5
H28A C28 H28C 109.5
H28B C28 H28C 109.5
N2 N1 C1 113.0(3)
N2 N1 C28 117.7(3)
C1 N1 C28 129.3(3)
N1 N2 N3 103.3(2)
N2 N3 C19 113.7(2)
N2 N3 C2 117.2(2)
C19 N3 C2 129.2(3)
C20 N4 Pd1 175.0(3)
C19 Pd1 N4 178.34(13)
C19 Pd1 Cl2 89.59(9)
N4 Pd1 Cl2 92.04(9)
C19 Pd1 Cl1 88.24(9)
N4 Pd1 Cl1 90.12(9)
Cl2 Pd1 Cl1 176.14(5)

loop_
_geom_bond_atom_site_label_1
_geom_bond_atom_site_label_2
_geom_bond_distance
C1 N1 1.357(4)
C1 C19 1.376(4)
C1 C22 1.476(5)
C2 N3 1.466(4)
C2 C3 1.504(4)
C2 H2A 0.9700
C2 H2B 0.9700
C3 C8 1.395(4)
C3 C4 1.391(4)
C4 C5 1.387(4)
C4 H4 0.9300
C5 C6 1.378(5)
C5 C9 1.518(5)
C6 C7 1.382(5)
C6 H6 0.9300
C7 C8 1.386(5)
C7 H7 0.9300
C8 C18 1.521(5)
C9 C10 1.544(6)
C9 H9A 0.9700
C9 H9B 0.9700
C10 C11 1.510(6)
C10 H10A 0.9700
C10 H10B 0.9700
C11 C12 1.388(5)
C11 C16 1.389(5)
C12 C13 1.371(6)
C12 H12 0.9300
C13 C14 1.393(5)
C13 H13 0.9300
C14 C15 1.380(5)
C14 C17 1.507(5)
C15 C16 1.372(5)
C15 H15 0.9300
C16 H16 0.9300
C17 C18 1.544(6)
C17 H17A 0.9700
C17 H17B 0.9700
C18 H18A 0.9700
C18 H18B 0.9700
C19 N3 1.356(4)
C19 Pd1 1.951(3)
C20 N4 1.123(4)
C20 C21 1.449(4)
C21 H21A 0.9600
C21 H21B 0.9600
C21 H21C 0.9600
C22 C27 1.378(5)
C22 C23 1.382(6)
C23 C24 1.378(6)
C23 H23 0.9300
C24 C25 1.354(8)
C24 H24 0.9300
C25 C26 1.381(8)
C25 H25 0.9300
C26 C27 1.418(6)
C26 H26 0.9300
C27 H27 0.9300
C28 N1 1.465(4)
C28 H28A 0.9600
C28 H28B 0.9600
C28 H28C 0.9600
Cl1 Pd1 2.3088(9)
Cl2 Pd1 2.2959(9)
N1 N2 1.316(4)
N2 N3 1.334(3)
N4 Pd1 2.077(3)

loop_
_geom_hbond_atom_site_label_D
_geom_hbond_atom_site_label_H
_geom_hbond_atom_site_label_A
_geom_hbond_distance_DH
_geom_hbond_distance_HA
_geom_hbond_distance_DA
_geom_hbond_angle_DHA
_geom_hbond_site_symmetry_A
C2 H2A Cl1 0.97 2.95 3.912(3) 171.8 3_646
C21 H21B Cl2 0.96 2.75 3.600(4) 148.7 3_756
C21 H21C Cl1 0.96 2.94 3.836(4) 155.0 1_655

loop_
_geom_torsion_atom_site_label_1
_geom_torsion_atom_site_label_2
_geom_torsion_atom_site_label_3
_geom_torsion_atom_site_label_4
_geom_torsion
N3 C2 C3 C8 -159.3(3)
N3 C2 C3 C4 28.5(4)
C8 C3 C4 C5 -0.1(4)
C2 C3 C4 C5 172.2(3)
C3 C4 C5 C6 15.6(5)
C3 C4 C5 C9 -152.7(3)
C4 C5 C6 C7 -15.4(5)
C9 C5 C6 C7 152.5(3)
C5 C6 C7 C8 -0.1(5)
C4 C3 C8 C7 -15.2(4)
C2 C3 C8 C7 172.5(3)
C4 C3 C8 C18 151.4(3)
C2 C3 C8 C18 -20.9(4)
C6 C7 C8 C3 15.5(5)
C6 C7 C8 C18 -151.4(3)
C6 C5 C9 C10 -81.4(5)
C4 C5 C9 C10 86.4(5)
C5 C9 C10 C11 -3.9(6)
C9 C10 C11 C12 84.6(6)
C9 C10 C11 C16 -80.7(5)
C16 C11 C12 C13 14.8(5)
C10 C11 C12 C13 -151.1(4)
C11 C12 C13 C14 -1.5(6)
C12 C13 C14 C15 -13.4(5)
C12 C13 C14 C17 152.6(4)
C13 C14 C15 C16 14.9(5)
C17 C14 C15 C16 -151.1(4)
C14 C15 C16 C11 -1.6(5)
C12 C11 C16 C15 -13.4(5)
C10 C11 C16 C15 152.5(4)
C15 C14 C17 C18 88.0(5)
C13 C14 C17 C18 -77.3(5)
C3 C8 C18 C17 -78.0(4)
C7 C8 C18 C17 88.3(4)
C14 C17 C18 C8 -6.7(6)
N1 C1 C19 N3 -1.3(3)
C22 C1 C19 N3 174.1(3)
N1 C1 C19 Pd1 173.5(2)
C22 C1 C19 Pd1 -11.1(5)
N1 C1 C22 C27 -57.7(5)
C19 C1 C22 C27 127.6(4)
N1 C1 C22 C23 124.9(4)
C19 C1 C22 C23 -49.8(5)
C27 C22 C23 C24 -1.8(6)
C1 C22 C23 C24 175.7(4)
C22 C23 C24 C25 1.4(7)
C23 C24 C25 C26 0.2(7)
C24 C25 C26 C27 -1.4(7)
C23 C22 C27 C26 0.6(5)
C1 C22 C27 C26 -176.8(3)
C25 C26 C27 C22 1.0(6)
C19 C1 N1 N2 0.6(4)
C22 C1 N1 N2 -175.1(3)
C19 C1 N1 C28 179.6(3)
C22 C1 N1 C28 3.9(5)
C1 N1 N2 N3 0.4(3)
C28 N1 N2 N3 -178.7(3)
N1 N2 N3 C19 -1.4(3)
N1 N2 N3 C2 177.8(2)
C1 C19 N3 N2 1.7(3)
Pd1 C19 N3 N2 -173.2(2)
C1 C19 N3 C2 -177.4(3)
Pd1 C19 N3 C2 7.7(4)
C3 C2 N3 N2 80.6(3)
C3 C2 N3 C19 -100.4(4)
